data_4329035
loop_
_publ_author_name
'Jingya Li'
'Hongfeng Li'
'Pengfei Yan'
'Peng Chen'
'Guangfeng Hou'
'Guangming Li'

_publ_contact_author_email jingya1100@163.com
_publ_contact_author_name ' Jing-Ya Li'
_publ_section_title
;
 Synthesis, Crystal Structure, and Luminescent Properties of
 2-(2,2,2-Trifluoroethyl)-1-indone Lanthanide Complexes
;
_journal_name_full 'Inorganic Chemistry'
_journal_page_first 5050
_journal_page_last 5057
_journal_paper_doi 10.1021/ic202473b
_journal_volume 51
_journal_year 2012
_chemical_formula_moiety 'C33 H22 F9 O8 Sm'
_chemical_formula_sum 'C33 H22 F9 O8 Sm'
_chemical_formula_weight 867.86
_chemical_name_systematic
; 
 ? 
;
_space_group_IT_number 15
_symmetry_cell_setting monoclinic
_symmetry_space_group_name_Hall '-C 2yc'
_symmetry_space_group_name_H-M 'C 1 2/c 1'
_atom_sites_solution_hydrogens geom
_atom_sites_solution_primary direct
_atom_sites_solution_secondary difmap
_audit_creation_method SHELXL-97
_cell_angle_alpha 90.00
_cell_angle_beta 92.98(3)
_cell_angle_gamma 90.00
_cell_formula_units_Z 8
_cell_length_a 23.943(5)
_cell_length_b 15.055(3)
_cell_length_c 18.355(4)
_cell_measurement_reflns_used 20288
_cell_measurement_temperature 293(2)
_cell_measurement_theta_max 27.54
_cell_measurement_theta_min 3.03
_cell_volume 6607(2)
_computing_cell_refinement 'RAPID-AUTO (Rigaku 1998 <i>RAPID-AUTO</i>)'
_computing_data_collection 'RAPID-AUTO (Rigaku 1998 <i>RAPID-AUTO</i>)'
_computing_data_reduction 'CrystalClear (Rigaku/MSC, 2002)'
_computing_molecular_graphics 'SHELXTL (Sheldrick, 2008)'
_computing_publication_material SHELXL-97
_computing_structure_refinement 'SHELXL-97 (Sheldrick, 2008)'
_computing_structure_solution 'SHELXS-97 (Sheldrick, 2008)'
_diffrn_ambient_temperature 293(2)
_diffrn_measured_fraction_theta_full 0.986
_diffrn_measured_fraction_theta_max 0.986
_diffrn_measurement_device_type 'Rigaku RAXIS-RAPID'
_diffrn_measurement_method '\w scan'
_diffrn_radiation_monochromator graphite
_diffrn_radiation_source 'fine-focus sealed tube'
_diffrn_radiation_type MoK\a
_diffrn_radiation_wavelength 0.71073
_diffrn_reflns_av_R_equivalents 0.0504
_diffrn_reflns_av_sigmaI/netI 0.0497
_diffrn_reflns_limit_h_max 31
_diffrn_reflns_limit_h_min -31
_diffrn_reflns_limit_k_max 19
_diffrn_reflns_limit_k_min -19
_diffrn_reflns_limit_l_max 23
_diffrn_reflns_limit_l_min -21
_diffrn_reflns_number 31220
_diffrn_reflns_theta_full 27.51
_diffrn_reflns_theta_max 27.51
_diffrn_reflns_theta_min 3.05
_diffrn_standards_decay_% 0
_diffrn_standards_interval_count 0
_diffrn_standards_interval_time 0
_diffrn_standards_number 0
_exptl_absorpt_coefficient_mu 1.879
_exptl_absorpt_correction_T_max 0.6718
_exptl_absorpt_correction_T_min 0.4523
_exptl_absorpt_correction_type multi-scan
_exptl_absorpt_process_details 'ABSCOR (Higashi, 1995)'
_exptl_crystal_colour buff
_exptl_crystal_density_diffrn 1.745
_exptl_crystal_description block
_exptl_crystal_F_000 3416
_exptl_crystal_size_max 0.50
_exptl_crystal_size_mid 0.27
_exptl_crystal_size_min 0.23
_refine_diff_density_max 0.753
_refine_diff_density_min -0.824
_refine_diff_density_rms 0.122
_refine_ls_extinction_method none
_refine_ls_goodness_of_fit_ref 1.076
_refine_ls_hydrogen_treatment constr
_refine_ls_matrix_type full
_refine_ls_number_parameters 460
_refine_ls_number_reflns 7507
_refine_ls_number_restraints 0
_refine_ls_restrained_S_all 1.076
_refine_ls_R_factor_all 0.0454
_refine_ls_R_factor_gt 0.0333
_refine_ls_shift/su_max 0.003
_refine_ls_shift/su_mean 0.000
_refine_ls_structure_factor_coef Fsqd
_refine_ls_weighting_details 'calc w=1/[\s^2^(Fo^2^)+(0.0412P)^2^+3.8268P] where P=(Fo^2^+2Fc^2^)/3'
_refine_ls_weighting_scheme calc
_refine_ls_wR_factor_gt 0.0844
_refine_ls_wR_factor_ref 0.0891
_reflns_number_gt 6122
_reflns_number_total 7507
_reflns_threshold_expression >2sigma(I)
_cod_data_source_file ic202473b_si_001_4.cif
_cod_data_source_block Compound-4
_cod_original_sg_symbol_H-M 'C 2/c'
_cod_database_code 4329035

loop_
_symmetry_equiv_pos_as_xyz
'x, y, z'
'-x, y, -z+1/2'
'x+1/2, y+1/2, z'
'-x+1/2, y+1/2, -z+1/2'
'-x, -y, -z'
'x, -y, z-1/2'
'-x+1/2, -y+1/2, -z'
'x+1/2, -y+1/2, z-1/2'

loop_
_atom_site_label
_atom_site_type_symbol
_atom_site_fract_x
_atom_site_fract_y
_atom_site_fract_z
_atom_site_U_iso_or_equiv
_atom_site_adp_type
_atom_site_occupancy
_atom_site_symmetry_multiplicity
_atom_site_calc_flag
_atom_site_refinement_flags
C1 C 0.4220(2) 0.4785(3) 0.8705(3) 0.0732(12) Uani 1 1 d .
H1A H 0.4177 0.5255 0.9026 0.088 Uiso 1 1 calc R
C2 C 0.43372(16) 0.3365(3) 0.7728(2) 0.0621(9) Uani 1 1 d .
H2A H 0.4371 0.2890 0.7409 0.074 Uiso 1 1 calc R
C3 C 0.44584(16) 0.3995(2) 0.8945(2) 0.0545(9) Uani 1 1 d .
C4 C 0.69123(17) -0.2660(3) 1.1422(2) 0.0668(10) Uani 1 1 d .
H4A H 0.7074 -0.3056 1.1760 0.080 Uiso 1 1 calc R
C5 C 0.4104(2) 0.4163(3) 0.7494(3) 0.0839(14) Uani 1 1 d .
H5A H 0.3984 0.4235 0.7008 0.101 Uiso 1 1 calc R
C6 C 0.4048(2) 0.4863(3) 0.7987(3) 0.0875(14) Uani 1 1 d .
H6A H 0.3890 0.5395 0.7821 0.105 Uiso 1 1 calc R
C7 C 0.67039(15) -0.1866(3) 1.1657(2) 0.0613(9) Uani 1 1 d .
H7A H 0.6731 -0.1726 1.2151 0.074 Uiso 1 1 calc R
C8 C 0.6462(2) 0.4113(3) 0.9385(3) 0.0774(13) Uani 1 1 d .
H8A H 0.6083 0.4045 0.9462 0.093 Uiso 1 1 calc R
C9 C 0.65703(17) -0.2365(2) 0.9379(2) 0.0575(9) Uani 1 1 d .
H9A H 0.6352 -0.2885 0.9233 0.069 Uiso 1 1 calc R
H9B H 0.6929 -0.2392 0.9158 0.069 Uiso 1 1 calc R
C10 C 0.68844(17) -0.2881(2) 1.0691(2) 0.0637(10) Uani 1 1 d .
H10A H 0.7028 -0.3418 1.0535 0.076 Uiso 1 1 calc R
C11 C 0.67824(16) 0.3407(2) 0.9194(2) 0.0586(9) Uani 1 1 d .
C12 C 0.70627(16) 0.1110(3) 0.8734(2) 0.0584(9) Uani 1 1 d .
C13 C 0.70933(14) 0.1999(2) 0.8879(2) 0.0546(8) Uani 1 1 d .
C14 C 0.48922(14) 0.28126(18) 0.95878(18) 0.0458(7) Uani 1 1 d .
C15 C 0.66420(15) -0.2296(2) 1.0199(2) 0.0519(8) Uani 1 1 d .
C16 C 0.60818(14) -0.1241(2) 0.84852(18) 0.0479(7) Uani 1 1 d .
C17 C 0.62598(14) -0.15118(19) 0.91727(18) 0.0471(7) Uani 1 1 d .
C18 C 0.64204(13) -0.15033(19) 1.04388(17) 0.0428(7) Uani 1 1 d .
C19 C 0.46772(17) 0.3744(2) 0.9698(2) 0.0566(9) Uani 1 1 d .
H19A H 0.4382 0.3752 1.0041 0.068 Uiso 1 1 calc R
H19B H 0.4975 0.4139 0.9871 0.068 Uiso 1 1 calc R
C20 C 0.64552(15) -0.1276(2) 1.11694(18) 0.0518(8) Uani 1 1 d .
H20A H 0.6314 -0.0738 1.1327 0.062 Uiso 1 1 calc R
C21 C 0.45178(14) 0.3301(2) 0.84486(19) 0.0477(7) Uani 1 1 d .
C22 C 0.66133(14) 0.2476(2) 0.90535(18) 0.0486(7) Uani 1 1 d .
C23 C 0.61728(13) -0.10186(18) 0.98083(17) 0.0406(7) Uani 1 1 d .
C24 C 0.7565(2) 0.0604(3) 0.8485(4) 0.0864(15) Uani 1 1 d .
C25 C 0.6723(2) 0.4936(3) 0.9461(3) 0.1036(19) Uani 1 1 d .
H25A H 0.6516 0.5427 0.9593 0.124 Uiso 1 1 calc R
C26 C 0.47999(13) 0.25652(18) 0.88393(17) 0.0423(7) Uani 1 1 d .
C27 C 0.51387(15) 0.22515(19) 1.00974(18) 0.0469(7) Uani 1 1 d .
C28 C 0.7274(3) 0.5035(4) 0.9346(4) 0.122(2) Uani 1 1 d .
H28A H 0.7436 0.5596 0.9384 0.147 Uiso 1 1 calc R
C29 C 0.7596(2) 0.4324(4) 0.9175(4) 0.108(2) Uani 1 1 d .
H29A H 0.7976 0.4394 0.9114 0.129 Uiso 1 1 calc R
C30 C 0.6240(2) -0.1774(3) 0.7818(2) 0.0751(13) Uani 1 1 d .
C31 C 0.75906(17) 0.2626(3) 0.8895(3) 0.0779(12) Uani 1 1 d .
H31A H 0.7877 0.2442 0.9257 0.093 Uiso 1 1 calc R
H31B H 0.7752 0.2656 0.8422 0.093 Uiso 1 1 calc R
C32 C 0.52467(19) 0.2562(2) 1.0887(2) 0.0635(10) Uani 1 1 d .
C33 C 0.73444(18) 0.3488(3) 0.9091(2) 0.0702(11) Uani 1 1 d .
Sm1 Sm 0.567391(7) 0.081666(9) 0.893854(8) 0.04115(7) Uani 1 1 d .
F1 F 0.7623(3) 0.0656(5) 0.7827(3) 0.247(4) Uani 1 1 d .
F2 F 0.80424(16) 0.0910(3) 0.8783(4) 0.191(3) Uani 1 1 d .
F3 F 0.75926(17) -0.0187(2) 0.8661(3) 0.176(2) Uani 1 1 d .
F4 F 0.5946(2) -0.2498(2) 0.77411(19) 0.1591(19) Uani 1 1 d .
F5 F 0.67645(17) -0.2014(3) 0.78510(17) 0.169(2) Uani 1 1 d .
F6 F 0.61651(14) -0.13375(19) 0.72064(13) 0.1002(9) Uani 1 1 d .
F7 F 0.57661(14) 0.2834(2) 1.09906(16) 0.1126(11) Uani 1 1 d .
F8 F 0.49334(16) 0.32203(18) 1.10931(14) 0.1157(12) Uani 1 1 d .
F9 F 0.51741(12) 0.19127(15) 1.13584(12) 0.0805(7) Uani 1 1 d .
O1 O 0.47693(10) 0.00197(13) 0.89799(12) 0.0500(5) Uani 1 1 d .
H1B H 0.4747 -0.0533 0.8892 0.075 Uiso 1 1 d R
H1C H 0.4580 0.0118 0.9350 0.075 Uiso 1 1 d R
O2 O 0.61223(10) 0.22059(14) 0.90775(15) 0.0591(6) Uani 1 1 d .
O3 O 0.66319(11) 0.06240(15) 0.87624(16) 0.0614(7) Uani 1 1 d .
O4 O 0.57832(11) -0.05725(14) 0.83258(12) 0.0526(6) Uani 1 1 d .
O5 O 0.59293(10) -0.02666(12) 0.98591(11) 0.0454(5) Uani 1 1 d .
O6 O 0.53104(10) 0.14688(13) 0.99962(12) 0.0496(5) Uani 1 1 d .
O7 O 0.56451(12) 0.09365(15) 0.76025(14) 0.0599(7) Uani 1 1 d .
H7B H 0.5608 0.0470 0.7345 0.090 Uiso 1 1 d R
H7C H 0.5682 0.1435 0.7393 0.090 Uiso 1 1 d R
O8 O 0.49405(9) 0.18566(12) 0.85333(11) 0.0442(5) Uani 1 1 d .

loop_
_atom_site_aniso_label
_atom_site_aniso_U_11
_atom_site_aniso_U_22
_atom_site_aniso_U_33
_atom_site_aniso_U_23
_atom_site_aniso_U_13
_atom_site_aniso_U_12
C1 0.087(3) 0.0467(19) 0.086(3) -0.0008(19) 0.003(2) 0.021(2)
C2 0.058(2) 0.064(2) 0.065(2) 0.0028(18) 0.0025(19) 0.0118(18)
C3 0.051(2) 0.0399(16) 0.073(2) -0.0049(15) 0.0088(18) 0.0071(14)
C4 0.059(2) 0.070(2) 0.071(2) 0.015(2) -0.007(2) 0.0116(19)
C5 0.091(4) 0.083(3) 0.077(3) 0.012(2) -0.005(3) 0.031(3)
C6 0.097(4) 0.069(3) 0.097(3) 0.019(2) 0.010(3) 0.041(3)
C7 0.052(2) 0.073(2) 0.058(2) 0.0066(18) -0.0040(18) -0.0014(19)
C8 0.077(3) 0.063(2) 0.093(3) -0.026(2) 0.023(3) -0.018(2)
C9 0.065(2) 0.0413(17) 0.066(2) -0.0069(15) -0.0015(18) 0.0158(16)
C10 0.060(2) 0.0529(19) 0.077(3) 0.0049(18) -0.007(2) 0.0137(17)
C11 0.056(2) 0.058(2) 0.062(2) -0.0055(17) 0.0083(18) -0.0196(17)
C12 0.045(2) 0.063(2) 0.067(2) 0.0169(18) 0.0064(17) 0.0127(17)
C13 0.0435(19) 0.0552(19) 0.065(2) 0.0095(17) 0.0057(17) -0.0048(15)
C14 0.0492(18) 0.0311(13) 0.0579(19) -0.0080(13) 0.0104(15) -0.0005(13)
C15 0.0477(19) 0.0422(16) 0.065(2) -0.0002(15) -0.0015(16) 0.0043(14)
C16 0.0503(19) 0.0411(16) 0.0522(18) -0.0082(14) 0.0018(15) 0.0027(14)
C17 0.0514(19) 0.0375(15) 0.0527(18) -0.0053(13) 0.0043(15) 0.0055(14)
C18 0.0404(16) 0.0371(14) 0.0510(17) 0.0046(13) 0.0025(14) -0.0024(12)
C19 0.065(2) 0.0360(16) 0.069(2) -0.0103(15) 0.0032(18) 0.0056(15)
C20 0.050(2) 0.0546(19) 0.0510(19) -0.0013(15) 0.0037(16) -0.0022(15)
C21 0.0405(17) 0.0385(15) 0.065(2) -0.0004(14) 0.0079(15) 0.0048(13)
C22 0.0457(18) 0.0506(17) 0.0497(17) 0.0026(15) 0.0044(15) -0.0079(15)
C23 0.0401(16) 0.0333(13) 0.0488(17) 0.0003(12) 0.0054(14) -0.0036(12)
C24 0.055(3) 0.082(3) 0.125(5) 0.019(3) 0.027(3) 0.020(2)
C25 0.103(4) 0.067(3) 0.145(5) -0.035(3) 0.045(4) -0.029(3)
C26 0.0371(16) 0.0343(14) 0.0558(18) -0.0031(13) 0.0070(14) -0.0025(12)
C27 0.054(2) 0.0349(14) 0.0522(18) -0.0074(13) 0.0051(16) -0.0033(13)
C28 0.103(5) 0.079(3) 0.189(7) -0.054(4) 0.055(5) -0.048(3)
C29 0.072(3) 0.094(4) 0.158(6) -0.021(3) 0.031(4) -0.044(3)
C30 0.096(3) 0.068(3) 0.059(2) -0.016(2) -0.008(2) 0.031(2)
C31 0.047(2) 0.086(3) 0.101(3) 0.009(3) 0.012(2) -0.014(2)
C32 0.089(3) 0.0407(17) 0.061(2) -0.0093(16) 0.000(2) -0.0050(19)
C33 0.061(3) 0.072(2) 0.079(3) -0.005(2) 0.013(2) -0.017(2)
Sm1 0.04425(11) 0.03041(9) 0.04925(11) 0.00148(6) 0.00677(8) 0.00088(6)
F1 0.237(6) 0.399(9) 0.110(3) 0.038(4) 0.066(4) 0.243(6)
F2 0.063(2) 0.171(4) 0.339(8) -0.069(4) 0.004(3) 0.040(2)
F3 0.125(3) 0.079(2) 0.331(6) 0.037(3) 0.079(4) 0.056(2)
F4 0.294(6) 0.083(2) 0.105(2) -0.0543(18) 0.049(3) -0.046(3)
F5 0.137(3) 0.290(5) 0.0773(19) -0.057(3) -0.005(2) 0.125(4)
F6 0.142(3) 0.107(2) 0.0519(14) -0.0109(14) 0.0092(15) 0.0263(19)
F7 0.117(2) 0.127(2) 0.0911(19) -0.0189(17) -0.0137(18) -0.060(2)
F8 0.195(4) 0.0843(18) 0.0664(15) -0.0254(13) -0.0020(18) 0.054(2)
F9 0.124(2) 0.0605(13) 0.0563(12) -0.0029(10) 0.0022(13) -0.0084(14)
O1 0.0545(14) 0.0322(10) 0.0642(14) -0.0033(10) 0.0131(11) -0.0045(9)
O2 0.0426(13) 0.0432(12) 0.0926(18) -0.0062(12) 0.0126(13) -0.0058(10)
O3 0.0487(15) 0.0465(12) 0.0898(19) 0.0072(12) 0.0097(14) 0.0060(11)
O4 0.0646(16) 0.0407(11) 0.0520(13) -0.0035(10) -0.0010(12) 0.0088(11)
O5 0.0566(14) 0.0326(10) 0.0474(12) -0.0016(9) 0.0069(10) 0.0067(9)
O6 0.0653(15) 0.0314(10) 0.0524(12) 0.0000(9) 0.0060(11) 0.0029(10)
O7 0.0764(18) 0.0523(13) 0.0526(14) 0.0097(10) 0.0187(13) 0.0119(12)
O8 0.0464(12) 0.0332(10) 0.0533(12) -0.0069(9) 0.0044(10) 0.0019(9)

loop_
_atom_type_symbol
_atom_type_description
_atom_type_scat_dispersion_real
_atom_type_scat_dispersion_imag
_atom_type_scat_source
C C 0.0033 0.0016 'International Tables Vol C Tables 4.2.6.8 and 6.1.1.4'
H H 0.0000 0.0000 'International Tables Vol C Tables 4.2.6.8 and 6.1.1.4'
Sm Sm -0.1638 3.4418 'International Tables Vol C Tables 4.2.6.8 and 6.1.1.4'
F F 0.0171 0.0103 'International Tables Vol C Tables 4.2.6.8 and 6.1.1.4'
O O 0.0106 0.0060 'International Tables Vol C Tables 4.2.6.8 and 6.1.1.4'

loop_
_geom_angle_atom_site_label_1
_geom_angle_atom_site_label_2
_geom_angle_atom_site_label_3
_geom_angle
C6 C1 C3 118.7(4)
C6 C1 H1A 120.6
C3 C1 H1A 120.6
C21 C2 C5 117.5(4)
C21 C2 H2A 121.3
C5 C2 H2A 121.3
C1 C3 C21 119.3(4)
C1 C3 C19 129.0(3)
C21 C3 C19 111.7(3)
C7 C4 C10 121.0(4)
C7 C4 H4A 119.5
C10 C4 H4A 119.5
C2 C5 C6 120.3(4)
C2 C5 H5A 119.9
C6 C5 H5A 119.9
C1 C6 C5 121.7(4)
C1 C6 H6A 119.2
C5 C6 H6A 119.2
C20 C7 C4 120.7(4)
C20 C7 H7A 119.7
C4 C7 H7A 119.7
C11 C8 C25 117.5(5)
C11 C8 H8A 121.2
C25 C8 H8A 121.2
C15 C9 C17 102.6(3)
C15 C9 H9A 111.2
C17 C9 H9A 111.2
C15 C9 H9B 111.2
C17 C9 H9B 111.2
H9A C9 H9B 109.2
C15 C10 C4 118.9(4)
C15 C10 H10A 120.5
C4 C10 H10A 120.5
C8 C11 C33 122.2(4)
C8 C11 C22 129.0(4)
C33 C11 C22 108.8(4)
O3 C12 C13 126.4(3)
O3 C12 C24 112.5(4)
C13 C12 C24 121.1(4)
C12 C13 C22 120.6(3)
C12 C13 C31 130.3(4)
C22 C13 C31 109.1(3)
C27 C14 C26 122.3(3)
C27 C14 C19 128.2(3)
C26 C14 C19 109.5(3)
C10 C15 C18 120.0(3)
C10 C15 C9 129.5(3)
C18 C15 C9 110.5(3)
O4 C16 C17 126.6(3)
O4 C16 C30 113.2(3)
C17 C16 C30 120.2(3)
C16 C17 C23 123.6(3)
C16 C17 C9 127.1(3)
C23 C17 C9 109.3(3)
C20 C18 C15 121.0(3)
C20 C18 C23 130.1(3)
C15 C18 C23 108.9(3)
C3 C19 C14 102.4(3)
C3 C19 H19A 111.3
C14 C19 H19A 111.3
C3 C19 H19B 111.3
C14 C19 H19B 111.3
H19A C19 H19B 109.2
C7 C20 C18 118.3(3)
C7 C20 H20A 120.8
C18 C20 H20A 120.8
C2 C21 C3 122.5(3)
C2 C21 C26 129.7(3)
C3 C21 C26 107.8(3)
O2 C22 C13 128.6(3)
O2 C22 C11 123.6(3)
C13 C22 C11 107.7(3)
O5 C23 C17 128.0(3)
O5 C23 C18 123.4(3)
C17 C23 C18 108.7(3)
F1 C24 F3 108.1(6)
F1 C24 F2 104.2(6)
F3 C24 F2 101.2(5)
F1 C24 C12 113.4(4)
F3 C24 C12 116.0(4)
F2 C24 C12 112.5(5)
C28 C25 C8 121.2(5)
C28 C25 H25A 119.4
C8 C25 H25A 119.4
O8 C26 C14 128.2(3)
O8 C26 C21 123.3(3)
C14 C26 C21 108.5(3)
O6 C27 C14 127.3(3)
O6 C27 C32 112.5(3)
C14 C27 C32 120.2(3)
C25 C28 C29 121.0(5)
C25 C28 H28A 119.5
C29 C28 H28A 119.5
C28 C29 C33 119.1(5)
C28 C29 H29A 120.4
C33 C29 H29A 120.4
F4 C30 F6 106.2(4)
F4 C30 F5 106.7(4)
F6 C30 F5 105.5(4)
F4 C30 C16 111.8(4)
F6 C30 C16 113.4(3)
F5 C30 C16 112.7(4)
C33 C31 C13 103.2(3)
C33 C31 H31A 111.1
C13 C31 H31A 111.1
C33 C31 H31B 111.1
C13 C31 H31B 111.1
H31A C31 H31B 109.1
F8 C32 F7 106.0(3)
F8 C32 F9 105.9(3)
F7 C32 F9 106.9(4)
F8 C32 C27 115.6(3)
F7 C32 C27 110.1(3)
F9 C32 C27 111.8(3)
C11 C33 C29 118.9(4)
C11 C33 C31 111.2(3)
C29 C33 C31 129.9(4)
O3 Sm1 O2 71.48(8)
O3 Sm1 O6 124.32(9)
O2 Sm1 O6 74.32(8)
O3 Sm1 O4 72.33(9)
O2 Sm1 O4 139.88(9)
O6 Sm1 O4 142.80(8)
O3 Sm1 O5 78.39(9)
O2 Sm1 O5 115.33(9)
O6 Sm1 O5 78.29(7)
O4 Sm1 O5 73.01(7)
O3 Sm1 O8 136.82(8)
O2 Sm1 O8 77.31(7)
O6 Sm1 O8 72.31(7)
O4 Sm1 O8 120.77(7)
O5 Sm1 O8 143.34(8)
O3 Sm1 O7 81.30(10)
O2 Sm1 O7 91.82(9)
O6 Sm1 O7 142.32(8)
O4 Sm1 O7 66.01(8)
O5 Sm1 O7 138.10(7)
O8 Sm1 O7 70.49(8)
O3 Sm1 O1 143.53(7)
O2 Sm1 O1 144.96(7)
O6 Sm1 O1 79.50(8)
O4 Sm1 O1 73.08(8)
O5 Sm1 O1 80.85(8)
O8 Sm1 O1 72.78(7)
O7 Sm1 O1 94.98(9)
Sm1 O1 H1B 120.9
Sm1 O1 H1C 116.3
H1B O1 H1C 107.0
C22 O2 Sm1 135.3(2)
C12 O3 Sm1 137.4(2)
C16 O4 Sm1 131.5(2)
C23 O5 Sm1 130.49(19)
C27 O6 Sm1 129.7(2)
Sm1 O7 H7B 119.5
Sm1 O7 H7C 121.2
H7B O7 H7C 119.2
C26 O8 Sm1 127.8(2)

loop_
_geom_bond_atom_site_label_1
_geom_bond_atom_site_label_2
_geom_bond_distance
C1 C6 1.366(6)
C1 C3 1.381(5)
C1 H1A 0.9300
C2 C21 1.374(5)
C2 C5 1.383(5)
C2 H2A 0.9300
C3 C21 1.398(5)
C3 C19 1.501(5)
C4 C7 1.374(5)
C4 C10 1.381(6)
C4 H4A 0.9300
C5 C6 1.400(7)
C5 H5A 0.9300
C6 H6A 0.9300
C7 C20 1.374(5)
C7 H7A 0.9300
C8 C11 1.367(6)
C8 C25 1.392(6)
C8 H8A 0.9300
C9 C15 1.510(5)
C9 C17 1.523(4)
C9 H9A 0.9700
C9 H9B 0.9700
C10 C15 1.368(5)
C10 H10A 0.9300
C11 C33 1.374(6)
C11 C22 1.477(5)
C12 O3 1.268(5)
C12 C13 1.366(5)
C12 C24 1.514(6)
C13 C22 1.407(5)
C13 C31 1.519(5)
C14 C27 1.371(5)
C14 C26 1.430(4)
C14 C19 1.512(4)
C15 C18 1.387(4)
C16 O4 1.260(4)
C16 C17 1.373(5)
C16 C30 1.528(5)
C17 C23 1.408(4)
C18 C20 1.382(5)
C18 C23 1.467(4)
C19 H19A 0.9700
C19 H19B 0.9700
C20 H20A 0.9300
C21 C26 1.466(4)
C22 O2 1.247(4)
C23 O5 1.279(3)
C24 F1 1.226(7)
C24 F3 1.236(5)
C24 F2 1.323(7)
C25 C28 1.355(8)
C25 H25A 0.9300
C26 O8 1.259(3)
C27 O6 1.265(3)
C27 C32 1.532(5)
C28 C29 1.363(8)
C28 H28A 0.9300
C29 C33 1.401(6)
C29 H29A 0.9300
C30 F4 1.302(6)
C30 F6 1.305(5)
C30 F5 1.306(6)
C31 C33 1.477(6)
C31 H31A 0.9700
C31 H31B 0.9700
C32 F8 1.310(4)
C32 F7 1.313(5)
C32 F9 1.323(4)
Sm1 O3 2.351(3)
Sm1 O2 2.359(2)
Sm1 O6 2.380(2)
Sm1 O4 2.395(2)
Sm1 O5 2.404(2)
Sm1 O8 2.440(2)
Sm1 O7 2.456(3)
Sm1 O1 2.481(2)
O1 H1B 0.8491
O1 H1C 0.8482
O7 H7B 0.8490
O7 H7C 0.8492

loop_
_geom_hbond_atom_site_label_D
_geom_hbond_atom_site_label_H
_geom_hbond_atom_site_label_A
_geom_hbond_distance_DH
_geom_hbond_distance_HA
_geom_hbond_distance_DA
_geom_hbond_angle_DHA
_geom_hbond_site_symmetry_A
O1 H1B F9 0.85 2.14 2.979(3) 171.2 5_657
O1 H1B O6 0.85 2.49 2.937(3) 113.9 5_657
O1 H1C O5 0.85 1.96 2.801(3) 173.1 5_657
O7 H7B O1 0.85 2.64 3.321(4) 138.4 2_656
O7 H7C O8 0.85 2.29 2.816(3) 120.1 2_656
